data_2017262
loop_
_publ_author_name
'Polaske, Nathan W.'
'Nichol, Gary S.'
'Olenyuk, Bogdan'

_publ_section_title
;Polymorphism and phase transition behavior of
 6,6'-bis(chloromethyl)-1,1',4,4'-tetramethyl-3,3'-(<i>p</i>-phenylenedimethylene)bis(piperazine-2,5-dione)
;
_journal_coeditor_code SK3332
_journal_issue 8
_journal_name_full 'Acta Crystallographica Section C'
_journal_page_first o381
_journal_page_last o384
_journal_paper_doi 10.1107/S0108270109024457
_journal_volume 65
_journal_year 2009
_chemical_formula_iupac 'C22 H28 Cl2 N4 O4'
_chemical_formula_moiety 'C22 H28 Cl2 N4 O4'
_chemical_formula_sum 'C22 H28 Cl2 N4 O4'
_chemical_formula_weight 483.38
_chemical_name_systematic
;
6,6'-bis(chloromethyl)-1,1',4,4'-tetramethyl-3,3'-
(<i>p</i>-phenylenedimethylene)bis(piperazine-2,5-dione)
;
_space_group_IT_number 4
_symmetry_cell_setting monoclinic
_symmetry_space_group_name_Hall 'P 2yb'
_symmetry_space_group_name_H-M 'P 1 21 1'
_atom_sites_solution_hydrogens difmap
_atom_sites_solution_primary direct
_atom_sites_solution_secondary difmap
_audit_creation_method SHELXL-97
_cell_angle_alpha 90.00
_cell_angle_beta 110.58(3)
_cell_angle_gamma 90.00
_cell_formula_units_Z 2
_cell_length_a 8.4158(17)
_cell_length_b 14.779(3)
_cell_length_c 10.438(2)
_cell_measurement_reflns_used 1266
_cell_measurement_temperature 150(2)
_cell_measurement_theta_max 25.00
_cell_measurement_theta_min 2.5
_cell_volume 1215.4(5)
_computing_cell_refinement 'EvalCCD (Duisenberg <i>et al.</i>,  2003)'
_computing_data_collection 'COLLECT (Nonius, 1998)'
_computing_data_reduction 'EvalCCD (Duisenberg <i>et al.</i>,  2003)'
_computing_molecular_graphics
;
ORTEP-3 for Windows (Farrugia, 1997) and Mercury
(Macrae <i>et al.</i>,  2008)
;
_computing_publication_material
;
SHELXTL (Sheldrick, 2008), publCIF (Westrip, 2009) and local
programs
;
_computing_structure_refinement 'SHELXTL (Sheldrick, 2008)'
_computing_structure_solution 'SHELXTL (Sheldrick, 2008)'
_diffrn_ambient_temperature 150(2)
_diffrn_measured_fraction_theta_full 0.990
_diffrn_measured_fraction_theta_max 0.990
_diffrn_measurement_device_type 'Nonius KappaCCD'
_diffrn_measurement_method '\f and \w'
_diffrn_radiation_monochromator graphite
_diffrn_radiation_source 'sealed tube'
_diffrn_radiation_type MoK\a
_diffrn_radiation_wavelength 0.71073
_diffrn_reflns_av_R_equivalents 0.1283
_diffrn_reflns_av_sigmaI/netI 0.1245
_diffrn_reflns_limit_h_max 9
_diffrn_reflns_limit_h_min -9
_diffrn_reflns_limit_k_max 15
_diffrn_reflns_limit_k_min -15
_diffrn_reflns_limit_l_max 11
_diffrn_reflns_limit_l_min -10
_diffrn_reflns_number 8536
_diffrn_reflns_theta_full 22.50
_diffrn_reflns_theta_max 22.50
_diffrn_reflns_theta_min 4.06
_exptl_absorpt_coefficient_mu 0.302
_exptl_absorpt_correction_T_max 0.9174
_exptl_absorpt_correction_T_min 0.6642
_exptl_absorpt_correction_type multi-scan
_exptl_absorpt_process_details '(SADABS 2008/1; Sheldrick, 1996)'
_exptl_crystal_colour colourless
_exptl_crystal_density_diffrn 1.321
_exptl_crystal_density_method 'not measured'
_exptl_crystal_description block
_exptl_crystal_F_000 508
_exptl_crystal_size_max 0.32
_exptl_crystal_size_mid 0.13
_exptl_crystal_size_min 0.07
_refine_diff_density_max 0.303
_refine_diff_density_min -0.292
_refine_ls_extinction_method none
_refine_ls_goodness_of_fit_ref 1.177
_refine_ls_hydrogen_treatment constr
_refine_ls_matrix_type full
_refine_ls_number_parameters 293
_refine_ls_number_reflns 1649
_refine_ls_number_restraints 1
_refine_ls_restrained_S_all 1.177
_refine_ls_R_factor_all 0.1301
_refine_ls_R_factor_gt 0.0800
_refine_ls_shift/su_max 0.000
_refine_ls_shift/su_mean 0.000
_refine_ls_structure_factor_coef Fsqd
_refine_ls_weighting_details 'calc w=1/[\s^2^(Fo^2^)+2.8P] where P=(Fo^2^+2Fc^2^)/3'
_refine_ls_weighting_scheme calc
_refine_ls_wR_factor_gt 0.1179
_refine_ls_wR_factor_ref 0.1338
_reflns_number_gt 1123
_reflns_number_total 1649
_reflns_threshold_expression I>2\s(I)
_cod_data_source_file sk3332.cif
_cod_data_source_block 1
_cod_original_cell_volume 1215.3(4)
_cod_original_sg_symbol_H-M 'P 21'
_cod_database_code 2017262
_cod_database_fobs_code 2017262

loop_
_symmetry_equiv_pos_as_xyz
'x, y, z'
'-x, y+1/2, -z'

loop_
_atom_site_type_symbol
_atom_site_label
_atom_site_fract_x
_atom_site_fract_y
_atom_site_fract_z
_atom_site_U_iso_or_equiv
_atom_site_adp_type
_atom_site_calc_flag
_atom_site_refinement_flags
_atom_site_occupancy
_atom_site_disorder_assembly
_atom_site_disorder_group
Cl Cl1 0.4483(4) 1.0182(3) 0.1745(3) 0.0475(10) Uani d . 1 . .
Cl Cl2 1.1416(4) 0.9609(2) 0.8668(3) 0.0504(11) Uani d . 1 . .
O O1 0.6453(10) 0.8232(6) 0.3582(8) 0.039(2) Uani d . 1 . .
O O2 0.7071(10) 0.8997(6) -0.1244(8) 0.045(3) Uani d . 1 . .
O O3 1.2908(10) 0.7143(6) 0.7559(8) 0.036(2) Uani d . 1 . .
O O4 1.0493(11) 1.0258(6) 0.4970(8) 0.040(2) Uani d . 1 . .
N N1 0.6002(12) 0.7813(7) 0.1396(10) 0.033(3) Uani d . 1 . .
N N2 0.7484(11) 0.9417(6) 0.0952(9) 0.025(3) Uani d . 1 . .
N N3 1.0657(13) 0.8045(7) 0.6558(9) 0.025(2) Uani d . 1 . .
N N4 1.2720(13) 0.9280(7) 0.5822(9) 0.031(3) Uani d . 1 . .
C C1 0.6614(15) 0.8375(9) 0.2453(12) 0.029(4) Uani d . 1 . .
C C2 0.6520(15) 0.7884(9) 0.0204(11) 0.031(3) Uani d . 1 . .
H H2 0.5514 0.7703 -0.0606 0.038 Uiso calc R 1 . .
C C3 0.7013(15) 0.8831(10) -0.0093(12) 0.034(4) Uani d . 1 . .
C C4 0.7471(14) 0.9257(8) 0.2306(11) 0.023(3) Uani d . 1 . .
H H4 0.8682 0.9215 0.2930 0.028 Uiso calc R 1 . .
C C5 0.6691(13) 1.0022(9) 0.2806(11) 0.032(3) Uani d . 1 . .
H H5A 0.7330 1.0585 0.2806 0.038 Uiso calc R 1 . .
H H5B 0.6772 0.9900 0.3760 0.038 Uiso calc R 1 . .
C C6 0.5103(17) 0.6993(9) 0.1539(13) 0.044(4) Uani d . 1 . .
H H6A 0.5897 0.6482 0.1780 0.067 Uiso calc R 1 . .
H H6B 0.4185 0.6865 0.0672 0.067 Uiso calc R 1 . .
H H6C 0.4626 0.7082 0.2262 0.067 Uiso calc R 1 . .
C C7 0.8322(16) 1.0276(10) 0.0761(12) 0.049(4) Uani d . 1 . .
H H7A 0.8434 1.0273 -0.0143 0.073 Uiso calc R 1 . .
H H7B 0.9450 1.0322 0.1471 0.073 Uiso calc R 1 . .
H H7C 0.7631 1.0795 0.0829 0.073 Uiso calc R 1 . .
C C8 0.7960(15) 0.7206(8) 0.0281(11) 0.030(3) Uani d . 1 . .
H H8A 0.7553 0.6580 0.0310 0.036 Uiso calc R 1 . .
H H8B 0.8261 0.7266 -0.0551 0.036 Uiso calc R 1 . .
C C9 0.9541(16) 0.7379(9) 0.1554(12) 0.034(3) Uani d . 1 . .
C C10 0.9755(15) 0.6891(8) 0.2735(12) 0.031(3) Uani d . 1 . .
H H10 0.8937 0.6446 0.2727 0.037 Uiso calc R 1 . .
C C11 1.1141(17) 0.7034(9) 0.3936(12) 0.034(3) Uani d . 1 . .
H H11 1.1241 0.6683 0.4724 0.041 Uiso calc R 1 . .
C C12 1.2383(15) 0.7678(9) 0.4013(11) 0.030(3) Uani d . 1 . .
C C13 1.2131(15) 0.8166(8) 0.2794(12) 0.033(3) Uani d . 1 . .
H H13 1.2943 0.8613 0.2793 0.039 Uiso calc R 1 . .
C C14 1.0751(16) 0.8026(9) 0.1595(12) 0.032(3) Uani d . 1 . .
H H14 1.0638 0.8375 0.0802 0.039 Uiso calc R 1 . .
C C15 1.3881(14) 0.7843(8) 0.5288(11) 0.032(3) Uani d . 1 . .
H H15A 1.4766 0.8165 0.5043 0.039 Uiso calc R 1 . .
H H15B 1.4358 0.7253 0.5692 0.039 Uiso calc R 1 . .
C C16 1.3446(15) 0.8413(9) 0.6396(12) 0.035(3) Uani d . 1 . .
H H16 1.4526 0.8530 0.7178 0.042 Uiso calc R 1 . .
C C17 1.2291(16) 0.7834(9) 0.6921(11) 0.027(3) Uani d . 1 . .
C C18 1.0015(14) 0.8919(8) 0.6095(11) 0.025(3) Uani d . 1 . .
H H18 0.8931 0.8821 0.5309 0.030 Uiso calc R 1 . .
C C19 1.1092(15) 0.9538(10) 0.5562(10) 0.026(3) Uani d . 1 . .
C C20 0.9540(17) 0.7419(9) 0.6899(13) 0.045(4) Uani d . 1 . .
H H20A 0.9557 0.6834 0.6464 0.067 Uiso calc R 1 . .
H H20B 0.8382 0.7660 0.6570 0.067 Uiso calc R 1 . .
H H20C 0.9927 0.7341 0.7894 0.067 Uiso calc R 1 . .
C C21 1.3839(16) 0.9928(10) 0.5476(13) 0.049(4) Uani d . 1 . .
H H21A 1.3742 0.9842 0.4521 0.074 Uiso calc R 1 . .
H H21B 1.5017 0.9825 0.6076 0.074 Uiso calc R 1 . .
H H21C 1.3503 1.0547 0.5602 0.074 Uiso calc R 1 . .
C C22 0.9545(15) 0.9456(10) 0.7150(11) 0.041(4) Uani d . 1 . .
H H22A 0.8661 0.9128 0.7390 0.050 Uiso calc R 1 . .
H H22B 0.9081 1.0053 0.6768 0.050 Uiso calc R 1 . .

loop_
_atom_site_aniso_label
_atom_site_aniso_U_11
_atom_site_aniso_U_22
_atom_site_aniso_U_33
_atom_site_aniso_U_12
_atom_site_aniso_U_13
_atom_site_aniso_U_23
Cl1 0.031(2) 0.052(3) 0.054(2) 0.006(2) 0.0083(17) 0.010(2)
Cl2 0.067(3) 0.052(3) 0.0263(17) -0.010(2) 0.0095(17) -0.0053(19)
O1 0.034(6) 0.048(7) 0.039(5) -0.013(5) 0.018(5) -0.001(5)
O2 0.036(6) 0.071(7) 0.019(5) -0.015(5) -0.002(4) 0.000(5)
O3 0.024(5) 0.030(6) 0.045(5) 0.009(4) 0.001(4) 0.010(5)
O4 0.057(6) 0.034(6) 0.028(5) -0.001(6) 0.012(4) 0.006(5)
N1 0.029(7) 0.045(8) 0.029(6) -0.019(6) 0.017(5) -0.010(6)
N2 0.029(6) 0.028(8) 0.024(6) 0.001(5) 0.016(5) 0.002(5)
N3 0.023(6) 0.032(7) 0.023(5) -0.011(5) 0.010(5) 0.004(5)
N4 0.021(6) 0.035(8) 0.036(6) -0.006(6) 0.008(5) 0.005(5)
C1 0.031(9) 0.047(10) 0.011(7) 0.019(7) 0.008(6) 0.007(7)
C2 0.032(8) 0.032(9) 0.021(7) -0.004(7) -0.002(6) -0.006(6)
C3 0.028(8) 0.056(11) 0.017(7) -0.018(7) 0.007(6) -0.012(7)
C4 0.019(7) 0.027(9) 0.023(7) -0.009(6) 0.007(6) -0.006(6)
C5 0.014(7) 0.039(10) 0.041(7) 0.003(6) 0.008(6) 0.001(7)
C6 0.055(10) 0.039(10) 0.047(8) -0.020(8) 0.026(8) 0.002(7)
C7 0.049(9) 0.051(11) 0.049(8) -0.008(9) 0.023(7) 0.007(9)
C8 0.039(8) 0.020(8) 0.035(7) 0.009(7) 0.020(7) 0.002(6)
C9 0.050(9) 0.034(9) 0.022(7) 0.005(8) 0.018(7) 0.007(7)
C10 0.026(8) 0.018(8) 0.047(8) -0.009(6) 0.010(7) -0.012(7)
C11 0.043(9) 0.033(9) 0.025(7) 0.005(7) 0.010(7) 0.013(6)
C12 0.027(8) 0.043(10) 0.021(7) 0.004(7) 0.011(6) 0.005(6)
C13 0.027(8) 0.039(10) 0.041(8) -0.002(7) 0.023(7) -0.007(7)
C14 0.045(9) 0.029(9) 0.025(7) -0.004(7) 0.015(7) 0.007(6)
C15 0.028(8) 0.030(9) 0.033(7) 0.011(6) 0.003(6) 0.007(7)
C16 0.024(8) 0.044(10) 0.030(7) 0.006(7) 0.001(6) 0.005(7)
C17 0.024(8) 0.026(9) 0.024(7) 0.000(7) 0.001(6) -0.005(7)
C18 0.019(7) 0.029(9) 0.024(7) 0.005(6) 0.003(6) 0.012(7)
C19 0.032(9) 0.039(10) 0.006(6) -0.004(8) 0.006(6) 0.001(7)
C20 0.052(10) 0.047(11) 0.039(8) -0.010(9) 0.021(7) 0.007(8)
C21 0.034(9) 0.062(12) 0.061(9) -0.002(8) 0.029(7) -0.002(8)
C22 0.032(8) 0.059(11) 0.032(7) -0.012(8) 0.011(6) -0.008(8)

loop_
_atom_type_symbol
_atom_type_description
_atom_type_scat_dispersion_real
_atom_type_scat_dispersion_imag
_atom_type_scat_source
C C 0.0033 0.0000 'International Tables Vol C Tables 4.2.6.8 and 6.1.1.4'
H H 0.0000 0.0000 'International Tables Vol C Tables 4.2.6.8 and 6.1.1.4'
N N 0.0061 0.0000 'International Tables Vol C Tables 4.2.6.8 and 6.1.1.4'
O O 0.0106 0.0000 'International Tables Vol C Tables 4.2.6.8 and 6.1.1.4'
Cl Cl 0.1484 0.0000 'International Tables Vol C Tables 4.2.6.8 and 6.1.1.4'

loop_
_geom_angle_atom_site_label_1
_geom_angle_atom_site_label_2
_geom_angle_atom_site_label_3
_geom_angle_site_symmetry_1
_geom_angle_site_symmetry_3
_geom_angle
_geom_angle_publ_flag
C1 N1 C2 . . 121.1(10) ?
C1 N1 C6 . . 119.7(10) ?
C2 N1 C6 . . 117.8(10) ?
C3 N2 C4 . . 126.3(10) ?
C3 N2 C7 . . 117.2(10) ?
C4 N2 C7 . . 115.9(9) ?
C17 N3 C18 . . 122.9(10) ?
C17 N3 C20 . . 118.4(11) ?
C18 N3 C20 . . 117.6(10) ?
C16 N4 C19 . . 125.4(11) ?
C16 N4 C21 . . 117.4(10) ?
C19 N4 C21 . . 117.2(11) ?
O1 C1 N1 . . 122.4(12) ?
O1 C1 C4 . . 116.9(11) ?
N1 C1 C4 . . 120.6(10) ?
N1 C2 H2 . . 106.5 ?
N1 C2 C3 . . 115.1(10) ?
N1 C2 C8 . . 111.8(10) ?
H2 C2 C3 . . 106.5 ?
H2 C2 C8 . . 106.5 ?
C3 C2 C8 . . 109.9(10) ?
O2 C3 N2 . . 124.0(12) ?
O2 C3 C2 . . 118.9(11) ?
N2 C3 C2 . . 116.9(10) ?
N2 C4 C1 . . 114.1(9) ?
N2 C4 H4 . . 107.0 ?
N2 C4 C5 . . 112.0(10) ?
C1 C4 H4 . . 107.0 ?
C1 C4 C5 . . 109.3(9) ?
H4 C4 C5 . . 107.0 ?
Cl1 C5 C4 . . 111.6(8) ?
Cl1 C5 H5A . . 109.3 ?
Cl1 C5 H5B . . 109.3 ?
C4 C5 H5A . . 109.3 ?
C4 C5 H5B . . 109.3 ?
H5A C5 H5B . . 108.0 ?
N1 C6 H6A . . 109.5 ?
N1 C6 H6B . . 109.5 ?
N1 C6 H6C . . 109.5 ?
H6A C6 H6B . . 109.5 ?
H6A C6 H6C . . 109.5 ?
H6B C6 H6C . . 109.5 ?
N2 C7 H7A . . 109.5 ?
N2 C7 H7B . . 109.5 ?
N2 C7 H7C . . 109.5 ?
H7A C7 H7B . . 109.5 ?
H7A C7 H7C . . 109.5 ?
H7B C7 H7C . . 109.5 ?
C2 C8 H8A . . 109.4 ?
C2 C8 H8B . . 109.4 ?
C2 C8 C9 . . 111.1(10) ?
H8A C8 H8B . . 108.0 ?
H8A C8 C9 . . 109.4 ?
H8B C8 C9 . . 109.4 ?
C8 C9 C10 . . 119.0(12) ?
C8 C9 C14 . . 123.0(11) ?
C10 C9 C14 . . 117.9(12) ?
C9 C10 H10 . . 119.1 ?
C9 C10 C11 . . 121.8(12) ?
H10 C10 C11 . . 119.1 ?
C10 C11 H11 . . 119.1 ?
C10 C11 C12 . . 121.9(11) ?
H11 C11 C12 . . 119.1 ?
C11 C12 C13 . . 115.1(11) ?
C11 C12 C15 . . 122.8(11) ?
C13 C12 C15 . . 122.0(12) ?
C12 C13 H13 . . 118.4 ?
C12 C13 C14 . . 123.2(12) ?
H13 C13 C14 . . 118.4 ?
C9 C14 C13 . . 120.1(12) ?
C9 C14 H14 . . 119.9 ?
C13 C14 H14 . . 119.9 ?
C12 C15 H15A . . 108.9 ?
C12 C15 H15B . . 108.9 ?
C12 C15 C16 . . 113.6(10) ?
H15A C15 H15B . . 107.7 ?
H15A C15 C16 . . 108.9 ?
H15B C15 C16 . . 108.9 ?
N4 C16 C15 . . 109.9(10) ?
N4 C16 H16 . . 108.2 ?
N4 C16 C17 . . 114.2(10) ?
C15 C16 H16 . . 108.2 ?
C15 C16 C17 . . 107.7(10) ?
H16 C16 C17 . . 108.2 ?
O3 C17 N3 . . 123.1(12) ?
O3 C17 C16 . . 117.2(11) ?
N3 C17 C16 . . 119.3(11) ?
N3 C18 H18 . . 106.0 ?
N3 C18 C19 . . 117.8(10) ?
N3 C18 C22 . . 113.2(10) ?
H18 C18 C19 . . 106.0 ?
H18 C18 C22 . . 106.0 ?
C19 C18 C22 . . 107.0(10) ?
O4 C19 N4 . . 123.0(11) ?
O4 C19 C18 . . 120.3(11) ?
N4 C19 C18 . . 116.6(11) ?
N3 C20 H20A . . 109.5 ?
N3 C20 H20B . . 109.5 ?
N3 C20 H20C . . 109.5 ?
H20A C20 H20B . . 109.5 ?
H20A C20 H20C . . 109.5 ?
H20B C20 H20C . . 109.5 ?
N4 C21 H21A . . 109.5 ?
N4 C21 H21B . . 109.5 ?
N4 C21 H21C . . 109.5 ?
H21A C21 H21B . . 109.5 ?
H21A C21 H21C . . 109.5 ?
H21B C21 H21C . . 109.5 ?
Cl2 C22 C18 . . 109.3(9) ?
Cl2 C22 H22A . . 109.8 ?
Cl2 C22 H22B . . 109.8 ?
C18 C22 H22A . . 109.8 ?
C18 C22 H22B . . 109.8 ?
H22A C22 H22B . . 108.3 ?

loop_
_geom_bond_atom_site_label_1
_geom_bond_atom_site_label_2
_geom_bond_site_symmetry_2
_geom_bond_distance
_geom_bond_publ_flag
Cl1 C5 . 1.814(11) ?
Cl2 C22 . 1.813(12) ?
O1 C1 . 1.251(12) ?
O2 C3 . 1.244(13) ?
O3 C17 . 1.231(13) ?
O4 C19 . 1.244(14) ?
N1 C1 . 1.332(14) ?
N1 C2 . 1.460(14) ?
N1 C6 . 1.465(15) ?
N2 C3 . 1.339(14) ?
N2 C4 . 1.437(13) ?
N2 C7 . 1.499(15) ?
N3 C17 . 1.329(14) ?
N3 C18 . 1.419(14) ?
N3 C20 . 1.449(14) ?
N4 C16 . 1.456(15) ?
N4 C19 . 1.354(14) ?
N4 C21 . 1.474(15) ?
C1 C4 . 1.523(16) ?
C2 H2 . 1.000 ?
C2 C3 . 1.523(17) ?
C2 C8 . 1.553(15) ?
C4 H4 . 1.000 ?
C4 C5 . 1.491(15) ?
C5 H5A . 0.990 ?
C5 H5B . 0.990 ?
C6 H6A . 0.980 ?
C6 H6B . 0.980 ?
C6 H6C . 0.980 ?
C7 H7A . 0.980 ?
C7 H7B . 0.980 ?
C7 H7C . 0.980 ?
C8 H8A . 0.990 ?
C8 H8B . 0.990 ?
C8 C9 . 1.536(15) ?
C9 C10 . 1.385(15) ?
C9 C14 . 1.387(16) ?
C10 H10 . 0.950 ?
C10 C11 . 1.396(15) ?
C11 H11 . 0.950 ?
C11 C12 . 1.395(16) ?
C12 C13 . 1.413(15) ?
C12 C15 . 1.497(15) ?
C13 H13 . 0.950 ?
C13 C14 . 1.392(15) ?
C14 H14 . 0.950 ?
C15 H15A . 0.990 ?
C15 H15B . 0.990 ?
C15 C16 . 1.574(16) ?
C16 H16 . 1.000 ?
C16 C17 . 1.533(16) ?
C18 H18 . 1.000 ?
C18 C19 . 1.523(16) ?
C18 C22 . 1.518(16) ?
C20 H20A . 0.980 ?
C20 H20B . 0.980 ?
C20 H20C . 0.980 ?
C21 H21A . 0.980 ?
C21 H21B . 0.980 ?
C21 H21C . 0.980 ?
C22 H22A . 0.990 ?
C22 H22B . 0.990 ?

loop_
_geom_hbond_atom_site_label_D
_geom_hbond_atom_site_label_H
_geom_hbond_atom_site_label_A
_geom_hbond_site_symmetry_A
_geom_hbond_distance_DH
_geom_hbond_distance_HA
_geom_hbond_distance_DA
_geom_hbond_angle_DHA
_geom_hbond_publ_flag
C2 H2 O3 1_454 1.00 2.49 3.487(14) 173 y
C4 H4 O4 . 1.00 2.64 3.379(13) 131 y
C5 H5A O3 2_756 0.99 2.33 3.188(16) 145 n
C15 H15A O1 1_655 0.99 2.42 3.301(15) 147 n
C16 H16 O2 1_656 1.00 2.30 3.292(14) 170 n
C18 H18 O1 . 1.00 2.39 3.372(14) 167 y
C22 H22A O2 1_556 0.99 2.28 3.171(15) 149 n

loop_
_geom_torsion_atom_site_label_1
_geom_torsion_atom_site_label_2
_geom_torsion_atom_site_label_3
_geom_torsion_atom_site_label_4
_geom_torsion_site_symmetry_1
_geom_torsion_site_symmetry_2
_geom_torsion_site_symmetry_3
_geom_torsion_site_symmetry_4
_geom_torsion
_geom_torsion_publ_flag
C2 N1 C1 O1 . . . . -166.2(11) ?
C2 N1 C1 C4 . . . . 17.0(17) ?
C6 N1 C1 O1 . . . . 0.0(18) ?
C6 N1 C1 C4 . . . . -176.8(11) ?
C1 N1 C2 C3 . . . . -29.0(15) ?
C1 N1 C2 C8 . . . . 97.3(13) ?
C6 N1 C2 C3 . . . . 164.5(11) ?
C6 N1 C2 C8 . . . . -69.2(13) ?
C4 N2 C3 O2 . . . . -178.8(11) ?
C4 N2 C3 C2 . . . . -4.0(17) ?
C7 N2 C3 O2 . . . . -7.7(18) ?
C7 N2 C3 C2 . . . . 167.2(11) ?
N1 C2 C3 O2 . . . . -162.8(11) ?
N1 C2 C3 N2 . . . . 22.1(15) ?
C8 C2 C3 O2 . . . . 69.9(14) ?
C8 C2 C3 N2 . . . . -105.2(12) ?
C3 N2 C4 C1 . . . . -8.5(16) ?
C3 N2 C4 C5 . . . . -133.4(12) ?
C7 N2 C4 C1 . . . . -179.8(10) ?
C7 N2 C4 C5 . . . . 55.3(13) ?
O1 C1 C4 N2 . . . . -174.9(10) ?
O1 C1 C4 C5 . . . . -48.5(14) ?
N1 C1 C4 N2 . . . . 2.1(16) ?
N1 C1 C4 C5 . . . . 128.5(11) ?
N2 C4 C5 Cl1 . . . . 62.4(11) ?
C1 C4 C5 Cl1 . . . . -65.1(11) ?
N1 C2 C8 C9 . . . . -60.1(13) ?
C3 C2 C8 C9 . . . . 69.0(12) ?
C2 C8 C9 C10 . . . . 94.4(13) ?
C2 C8 C9 C14 . . . . -83.5(14) ?
C8 C9 C10 C11 . . . . -178.2(11) ?
C14 C9 C10 C11 . . . . -0.2(18) ?
C9 C10 C11 C12 . . . . 0.1(19) ?
C10 C11 C12 C13 . . . . 0.0(18) ?
C10 C11 C12 C15 . . . . -179.9(11) ?
C11 C12 C13 C14 . . . . 0.1(17) ?
C15 C12 C13 C14 . . . . 180.0(11) ?
C8 C9 C14 C13 . . . . 178.2(11) ?
C10 C9 C14 C13 . . . . 0.2(18) ?
C12 C13 C14 C9 . . . . -0.2(19) ?
C11 C12 C15 C16 . . . . -77.0(15) ?
C13 C12 C15 C16 . . . . 103.1(13) ?
C19 N4 C16 C15 . . . . 111.9(12) ?
C19 N4 C16 C17 . . . . -9.4(15) ?
C21 N4 C16 C15 . . . . -67.2(13) ?
C21 N4 C16 C17 . . . . 171.5(10) ?
C12 C15 C16 N4 . . . . -57.8(14) ?
C12 C15 C16 C17 . . . . 67.3(12) ?
C18 N3 C17 O3 . . . . 165.9(11) ?
C18 N3 C17 C16 . . . . -21.2(15) ?
C20 N3 C17 O3 . . . . -1.7(17) ?
C20 N3 C17 C16 . . . . 171.2(10) ?
N4 C16 C17 O3 . . . . -171.8(10) ?
N4 C16 C17 N3 . . . . 14.9(15) ?
C15 C16 C17 O3 . . . . 65.7(12) ?
C15 C16 C17 N3 . . . . -107.6(12) ?
C17 N3 C18 C19 . . . . 20.0(15) ?
C17 N3 C18 C22 . . . . -105.8(12) ?
C20 N3 C18 C19 . . . . -172.3(9) ?
C20 N3 C18 C22 . . . . 61.9(13) ?
C16 N4 C19 O4 . . . . -174.1(11) ?
C16 N4 C19 C18 . . . . 8.8(15) ?
C21 N4 C19 O4 . . . . 5.0(16) ?
C21 N4 C19 C18 . . . . -172.2(10) ?
N3 C18 C19 O4 . . . . 170.0(10) ?
N3 C18 C19 N4 . . . . -12.8(14) ?
C22 C18 C19 O4 . . . . -61.3(13) ?
C22 C18 C19 N4 . . . . 116.0(11) ?
N3 C18 C22 Cl2 . . . . 60.7(12) ?
C19 C18 C22 Cl2 . . . . -70.7(11) ?

loop_
_cod_related_entry_id
_cod_related_entry_database
_cod_related_entry_code
1 ChemSpider 24726472
